data_4106692
loop_
_publ_author_name
'Johanna M. Blacquiere'
'Carolyn S. Higman'
'Robert McDonald'
'Deryn E. Fogg'

_publ_section_title
;
 A Reactive Ru-Binaphtholate Building Block with Self-Tuning Hapticity
;
_journal_name_full 'Journal of the American Chemical Society'
_journal_page_first 14054
_journal_page_last 14062
_journal_paper_doi 10.1021/ja204767a
_journal_volume 133
_journal_year 2011
_chemical_formula_moiety 'C48 H37 N2 O2 P Ru, C4 H10 O, 0.25(C4 H8 O)'
_chemical_formula_sum 'C53 H49 N2 O3.25 P Ru'
_chemical_formula_weight 897.98
_chemical_name_systematic
; 
 ? 
;
_space_group_IT_number 18
_symmetry_cell_setting orthorhombic
_symmetry_space_group_name_Hall 'P 2 2ab'
_symmetry_space_group_name_H-M 'P 21 21 2'
_atom_sites_solution_hydrogens geom
_atom_sites_solution_primary direct
_atom_sites_solution_secondary difmap
_audit_creation_method SHELXL-97
_cell_angle_alpha 90.00
_cell_angle_beta 90.00
_cell_angle_gamma 90.00
_cell_formula_units_Z 4
_cell_length_a 18.0557(4)
_cell_length_b 19.4773(5)
_cell_length_c 12.7568(3)
_cell_measurement_reflns_used 6993
_cell_measurement_temperature 173(2)
_cell_measurement_theta_max 20.75
_cell_measurement_theta_min 2.22
_cell_volume 4486.26(19)
_computing_cell_refinement 'Bruker SAINT'
_computing_data_collection 'Bruker APEX2'
_computing_data_reduction 'Bruker SAINT'
_computing_molecular_graphics 'Bruker SHELXTL'
_computing_publication_material 'Bruker SHELXTL'
_computing_structure_refinement 'SHELXL-97 (Sheldrick, 2008)'
_computing_structure_solution 'SHELXS-97 (Sheldrick, 2008)'
_diffrn_ambient_temperature 173(2)
_diffrn_measured_fraction_theta_full 0.999
_diffrn_measured_fraction_theta_max 0.999
_diffrn_measurement_device_type 'Bruker APEX-II CCD'
_diffrn_measurement_method '\w scans'
_diffrn_radiation_monochromator graphite
_diffrn_radiation_source 'fine-focus sealed tube'
_diffrn_radiation_type MoK\a
_diffrn_radiation_wavelength 0.71073
_diffrn_reflns_av_R_equivalents 0.0195
_diffrn_reflns_av_sigmaI/netI 0.0171
_diffrn_reflns_limit_h_max 23
_diffrn_reflns_limit_h_min -23
_diffrn_reflns_limit_k_max 25
_diffrn_reflns_limit_k_min -25
_diffrn_reflns_limit_l_max 16
_diffrn_reflns_limit_l_min -16
_diffrn_reflns_number 40159
_diffrn_reflns_theta_full 27.51
_diffrn_reflns_theta_max 27.51
_diffrn_reflns_theta_min 1.54
_exptl_absorpt_coefficient_mu 0.431
_exptl_absorpt_correction_T_max 0.9044
_exptl_absorpt_correction_T_min 0.8377
_exptl_absorpt_correction_type integration
_exptl_absorpt_process_details 'SADABS (Sheldrick, 2008)'
_exptl_crystal_colour orange
_exptl_crystal_density_diffrn 1.330
_exptl_crystal_description prism
_exptl_crystal_F_000 1864
_exptl_crystal_size_max 0.43
_exptl_crystal_size_mid 0.25
_exptl_crystal_size_min 0.24
_refine_diff_density_max 1.028
_refine_diff_density_min -0.358
_refine_diff_density_rms 0.076
_refine_ls_abs_structure_details 'Flack H D (1983), Acta Cryst. A39, 876-881'
_refine_ls_abs_structure_Flack -0.01(2)
_refine_ls_extinction_coef 0.00068(17)
_refine_ls_extinction_expression Fc^*^=kFc[1+0.001xFc^2^\l^3^/sin(2\q)]^-1/4^
_refine_ls_extinction_method SHELXL
_refine_ls_goodness_of_fit_ref 1.083
_refine_ls_hydrogen_treatment constr
_refine_ls_matrix_type full
_refine_ls_number_parameters 528
_refine_ls_number_reflns 10315
_refine_ls_number_restraints 3
_refine_ls_restrained_S_all 1.084
_refine_ls_R_factor_all 0.0331
_refine_ls_R_factor_gt 0.0316
_refine_ls_shift/su_max 0.001
_refine_ls_shift/su_mean 0.000
_refine_ls_structure_factor_coef Fsqd
_refine_ls_weighting_details 'calc w=1/[\s^2^(Fo^2^)+(0.0649P)^2^+1.7707P] where P=(Fo^2^+2Fc^2^)/3'
_refine_ls_weighting_scheme calc
_refine_ls_wR_factor_gt 0.0969
_refine_ls_wR_factor_ref 0.0985
_reflns_number_gt 9972
_reflns_number_total 10315
_reflns_threshold_expression I>2\s(I)
_cod_data_source_file ja204767a_si_002_3.cif
_cod_data_source_block ott1010
_cod_database_code 4106692

loop_
_symmetry_equiv_pos_as_xyz
'x, y, z'
'-x, -y, z'
'-x+1/2, y+1/2, -z'
'x+1/2, -y+1/2, -z'

loop_
_atom_site_label
_atom_site_type_symbol
_atom_site_fract_x
_atom_site_fract_y
_atom_site_fract_z
_atom_site_U_iso_or_equiv
_atom_site_adp_type
_atom_site_occupancy
_atom_site_symmetry_multiplicity
_atom_site_calc_flag
_atom_site_refinement_flags
_atom_site_disorder_assembly
_atom_site_disorder_group
Ru Ru 0.169847(9) 0.156324(9) 0.010476(14) 0.02654(6) Uani 1 1 d . . .
P1A P 0.1766(3) 0.12111(16) 0.1819(4) 0.0237(6) Uani 0.55 1 d P A 1
P1B P 0.1760(4) 0.13980(19) 0.1914(5) 0.0253(7) Uani 0.45 1 d P A 2
O1 O 0.05202(9) 0.16473(10) -0.02169(14) 0.0325(4) Uani 1 1 d . A .
O1' O 0.16473(10) 0.25628(9) 0.06154(14) 0.0315(3) Uani 1 1 d . A .
N1 N 0.28450(11) 0.16768(10) 0.00115(18) 0.0286(4) Uani 1 1 d . A .
N2 N 0.16991(14) 0.05401(11) -0.03744(19) 0.0379(5) Uani 1 1 d . A .
C1 C 0.13828(13) 0.20896(12) -0.14671(19) 0.0269(5) Uani 1 1 d . A .
C2 C 0.08199(13) 0.16057(14) -0.11506(19) 0.0298(5) Uani 1 1 d . A .
C3 C 0.06159(15) 0.10587(14) -0.1858(2) 0.0347(5) Uani 1 1 d . . .
H3 H 0.0192 0.0787 -0.1707 0.042 Uiso 1 1 calc R A .
C4 C 0.10152(17) 0.09257(14) -0.2729(2) 0.0381(6) Uani 1 1 d . A .
H4 H 0.0864 0.0567 -0.3186 0.046 Uiso 1 1 calc R . .
C4A C 0.16667(16) 0.13195(13) -0.2977(2) 0.0338(5) Uani 1 1 d . . .
C5 C 0.21212(19) 0.11487(19) -0.3835(3) 0.0482(7) Uani 1 1 d . A .
H5 H 0.2010 0.0750 -0.4234 0.058 Uiso 1 1 calc R . .
C6 C 0.2718(2) 0.1541(2) -0.4110(3) 0.0549(8) Uani 1 1 d . . .
H6 H 0.3022 0.1413 -0.4685 0.066 Uiso 1 1 calc R A .
C7 C 0.28737(17) 0.21366(19) -0.3530(3) 0.0456(7) Uani 1 1 d . A .
H7 H 0.3282 0.2417 -0.3721 0.055 Uiso 1 1 calc R . .
C8 C 0.24390(15) 0.23179(14) -0.2685(2) 0.0334(5) Uani 1 1 d . . .
H8 H 0.2550 0.2726 -0.2309 0.040 Uiso 1 1 calc R A .
C8A C 0.18326(13) 0.19100(13) -0.23684(19) 0.0282(5) Uani 1 1 d . A .
C1' C 0.13119(13) 0.28279(13) -0.1138(2) 0.0274(5) Uani 1 1 d . . .
C2' C 0.14207(12) 0.30077(12) -0.0094(2) 0.0299(5) Uani 1 1 d . A .
C3' C 0.12958(14) 0.37027(15) 0.0233(2) 0.0370(6) Uani 1 1 d . . .
H3' H 0.1349 0.3820 0.0952 0.044 Uiso 1 1 calc R A .
C4' C 0.11025(15) 0.41936(14) -0.0468(3) 0.0385(6) Uani 1 1 d . A .
H4' H 0.1032 0.4652 -0.0236 0.046 Uiso 1 1 calc R . .
C4A' C 0.10032(14) 0.40330(14) -0.1548(2) 0.0344(6) Uani 1 1 d . . .
C5' C 0.08332(16) 0.45455(15) -0.2294(3) 0.0434(7) Uani 1 1 d . A .
H5' H 0.0784 0.5008 -0.2069 0.052 Uiso 1 1 calc R . .
C6' C 0.07376(17) 0.43943(17) -0.3326(3) 0.0458(7) Uani 1 1 d . . .
H6' H 0.0640 0.4749 -0.3819 0.055 Uiso 1 1 calc R A .
C7' C 0.07845(16) 0.37069(17) -0.3655(3) 0.0417(6) Uani 1 1 d . A .
H7' H 0.0701 0.3596 -0.4370 0.050 Uiso 1 1 calc R . .
C8' C 0.09485(14) 0.31964(15) -0.2956(2) 0.0347(6) Uani 1 1 d . . .
H8' H 0.0968 0.2734 -0.3193 0.042 Uiso 1 1 calc R A .
C8A' C 0.10900(13) 0.33427(14) -0.1884(2) 0.0304(5) Uani 1 1 d . A .
C11A C 0.2630(3) 0.1447(3) 0.2485(4) 0.0236(10) Uiso 0.55 1 d P A 1
C12A C 0.2879(3) 0.2116(3) 0.2303(4) 0.0343(11) Uiso 0.55 1 d P A 1
H12A H 0.2585 0.2422 0.1899 0.041 Uiso 0.55 1 calc PR A 1
C13A C 0.3561(3) 0.2339(3) 0.2714(5) 0.0392(11) Uiso 0.55 1 d P A 1
H13A H 0.3731 0.2792 0.2586 0.047 Uiso 0.55 1 calc PR A 1
C14A C 0.3981(3) 0.1886(4) 0.3309(4) 0.0336(10) Uiso 0.55 1 d P A 1
H14A H 0.4445 0.2031 0.3583 0.040 Uiso 0.55 1 calc PR A 1
C15A C 0.3737(3) 0.1239(3) 0.3504(4) 0.0308(10) Uiso 0.55 1 d P A 1
H15A H 0.4031 0.0938 0.3917 0.037 Uiso 0.55 1 calc PR A 1
C16A C 0.3057(3) 0.1007(3) 0.3104(4) 0.0292(10) Uiso 0.55 1 d P A 1
H16A H 0.2888 0.0555 0.3253 0.035 Uiso 0.55 1 calc PR A 1
C21A C 0.1065(3) 0.1609(3) 0.2669(4) 0.0269(10) Uiso 0.55 1 d P A 1
C22A C 0.0471(3) 0.1959(3) 0.2224(4) 0.0309(13) Uiso 0.55 1 d P A 1
H22A H 0.0418 0.1981 0.1484 0.037 Uiso 0.55 1 calc PR A 1
C23A C -0.0052(3) 0.2281(3) 0.2886(4) 0.0338(11) Uiso 0.55 1 d P A 1
H23A H -0.0440 0.2547 0.2591 0.041 Uiso 0.55 1 calc PR A 1
C24A C 0.0001(3) 0.2209(3) 0.3969(4) 0.0401(11) Uiso 0.55 1 d P A 1
H24A H -0.0365 0.2405 0.4415 0.048 Uiso 0.55 1 calc PR A 1
C25A C 0.0601(3) 0.1844(3) 0.4396(5) 0.0444(12) Uiso 0.55 1 d P A 1
H25A H 0.0643 0.1791 0.5134 0.053 Uiso 0.55 1 calc PR A 1
C26A C 0.1124(3) 0.1566(3) 0.3750(4) 0.0363(10) Uiso 0.55 1 d P A 1
H26A H 0.1538 0.1337 0.4049 0.044 Uiso 0.55 1 calc PR A 1
C31A C 0.1657(3) 0.0297(3) 0.2075(4) 0.0268(9) Uiso 0.55 1 d P A 1
C32A C 0.2212(3) -0.0178(3) 0.1811(5) 0.0315(14) Uiso 0.55 1 d P A 1
H32A H 0.2685 -0.0013 0.1601 0.038 Uiso 0.55 1 calc PR A 1
C33A C 0.2093(3) -0.0870(3) 0.1848(5) 0.0329(11) Uiso 0.55 1 d P A 1
H33A H 0.2474 -0.1178 0.1644 0.039 Uiso 0.55 1 calc PR A 1
C34A C 0.1417(3) -0.1120(3) 0.2184(5) 0.0379(11) Uiso 0.55 1 d P A 1
H34A H 0.1342 -0.1601 0.2247 0.046 Uiso 0.55 1 calc PR A 1
C35A C 0.0856(4) -0.0675(3) 0.2427(5) 0.0498(13) Uiso 0.55 1 d P A 1
H35A H 0.0387 -0.0853 0.2630 0.060 Uiso 0.55 1 calc PR A 1
C36A C 0.0957(3) 0.0028(3) 0.2383(4) 0.0403(11) Uiso 0.55 1 d P A 1
H36A H 0.0562 0.0330 0.2557 0.048 Uiso 0.55 1 calc PR A 1
C11B C 0.2634(3) 0.1689(4) 0.2524(5) 0.0254(13) Uiso 0.45 1 d P A 2
C12B C 0.2794(5) 0.2368(5) 0.2468(7) 0.0461(17) Uiso 0.45 1 d P A 2
H12B H 0.2447 0.2671 0.2152 0.055 Uiso 0.45 1 calc PR A 2
C13B C 0.3445(5) 0.2629(5) 0.2859(6) 0.0488(17) Uiso 0.45 1 d P A 2
H13B H 0.3534 0.3109 0.2847 0.059 Uiso 0.45 1 calc PR A 2
C14B C 0.3974(4) 0.2181(5) 0.3273(6) 0.0411(16) Uiso 0.45 1 d P A 2
H14B H 0.4441 0.2354 0.3491 0.049 Uiso 0.45 1 calc PR A 2
C15B C 0.3827(4) 0.1513(5) 0.3365(5) 0.0328(12) Uiso 0.45 1 d P A 2
H15B H 0.4179 0.1214 0.3678 0.039 Uiso 0.45 1 calc PR A 2
C16B C 0.3138(3) 0.1247(4) 0.2993(5) 0.0303(13) Uiso 0.45 1 d P A 2
H16B H 0.3027 0.0772 0.3066 0.036 Uiso 0.45 1 calc PR A 2
C21B C 0.1074(3) 0.1850(4) 0.2712(5) 0.0255(12) Uiso 0.45 1 d P A 2
C22B C 0.0471(3) 0.2168(4) 0.2244(5) 0.0252(14) Uiso 0.45 1 d P A 2
H22B H 0.0410 0.2141 0.1505 0.030 Uiso 0.45 1 calc PR A 2
C23B C -0.0043(4) 0.2526(4) 0.2836(5) 0.0314(13) Uiso 0.45 1 d P A 2
H23B H -0.0434 0.2770 0.2506 0.038 Uiso 0.45 1 calc PR A 2
C24B C 0.0024(4) 0.2522(4) 0.3911(5) 0.0344(12) Uiso 0.45 1 d P A 2
H24B H -0.0343 0.2741 0.4327 0.041 Uiso 0.45 1 calc PR A 2
C25B C 0.0630(4) 0.2198(4) 0.4403(6) 0.0394(13) Uiso 0.45 1 d P A 2
H25B H 0.0673 0.2198 0.5145 0.047 Uiso 0.45 1 calc PR A 2
C26B C 0.1152(3) 0.1886(4) 0.3799(5) 0.0327(12) Uiso 0.45 1 d P A 2
H26B H 0.1576 0.1690 0.4122 0.039 Uiso 0.45 1 calc PR A 2
C31B C 0.1668(3) 0.0494(3) 0.2338(5) 0.0264(11) Uiso 0.45 1 d P A 2
C32B C 0.2164(4) -0.0001(4) 0.1931(5) 0.0274(16) Uiso 0.45 1 d P A 2
H32B H 0.2563 0.0147 0.1500 0.033 Uiso 0.45 1 calc PR A 2
C33B C 0.2083(4) -0.0702(4) 0.2146(6) 0.0373(15) Uiso 0.45 1 d P A 2
H33B H 0.2440 -0.1023 0.1905 0.045 Uiso 0.45 1 calc PR A 2
C34B C 0.1475(4) -0.0918(4) 0.2716(6) 0.0480(16) Uiso 0.45 1 d P A 2
H34B H 0.1396 -0.1394 0.2831 0.058 Uiso 0.45 1 calc PR A 2
C35B C 0.0982(4) -0.0446(4) 0.3117(6) 0.0479(16) Uiso 0.45 1 d P A 2
H35B H 0.0571 -0.0598 0.3521 0.057 Uiso 0.45 1 calc PR A 2
C36B C 0.1082(4) 0.0253(3) 0.2934(6) 0.0385(13) Uiso 0.45 1 d P A 2
H36B H 0.0741 0.0572 0.3225 0.046 Uiso 0.45 1 calc PR A 2
C41 C 0.31173(13) 0.22993(14) -0.0252(2) 0.0322(5) Uani 1 1 d . . .
H41 H 0.2779 0.2649 -0.0452 0.039 Uiso 1 1 calc R A .
C42 C 0.38672(14) 0.24523(15) -0.0246(3) 0.0376(6) Uani 1 1 d . A .
H42 H 0.4034 0.2898 -0.0437 0.045 Uiso 1 1 calc R . .
C43 C 0.43698(14) 0.19510(16) 0.0042(3) 0.0445(6) Uani 1 1 d . . .
H43 H 0.4886 0.2046 0.0063 0.053 Uiso 1 1 calc R A .
C44 C 0.41021(15) 0.13076(17) 0.0297(3) 0.0426(7) Uani 1 1 d . A .
H44 H 0.4433 0.0949 0.0485 0.051 Uiso 1 1 calc R . .
C45 C 0.33466(14) 0.11921(14) 0.0275(2) 0.0347(5) Uani 1 1 d . . .
H45 H 0.3171 0.0748 0.0456 0.042 Uiso 1 1 calc R A .
C51 C 0.21925(18) 0.02867(16) -0.1065(3) 0.0456(7) Uani 1 1 d . . .
H51 H 0.2578 0.0577 -0.1311 0.055 Uiso 1 1 calc R A .
C52 C 0.2156(3) -0.0387(2) -0.1433(4) 0.0738(14) Uani 1 1 d . A .
H52 H 0.2508 -0.0553 -0.1926 0.089 Uiso 1 1 calc R . .
C53 C 0.1593(4) -0.0812(2) -0.1061(5) 0.0888(19) Uani 1 1 d . . .
H53 H 0.1572 -0.1280 -0.1270 0.107 Uiso 1 1 calc R A .
C54 C 0.1075(3) -0.0552(2) -0.0399(5) 0.0805(18) Uani 1 1 d . A .
H54 H 0.0676 -0.0831 -0.0165 0.097 Uiso 1 1 calc R . .
C55 C 0.11355(18) 0.01247(17) -0.0067(3) 0.0542(9) Uani 1 1 d . . .
H55 H 0.0769 0.0304 0.0392 0.065 Uiso 1 1 calc R A .
O1S O 0.3014(5) 0.4189(4) 0.4252(7) 0.089(2) Uiso 0.50 1 d P B 1
C1S C 0.3537(8) 0.4073(8) 0.4970(12) 0.108(4) Uiso 0.50 1 d P B 1
H1SA H 0.3556 0.3575 0.5124 0.130 Uiso 0.50 1 calc PR B 1
H1SB H 0.3402 0.4315 0.5626 0.130 Uiso 0.50 1 calc PR B 1
C2S C 0.4296(8) 0.4311(7) 0.4622(12) 0.104(4) Uiso 0.50 1 d P B 1
H2SA H 0.4659 0.4208 0.5171 0.125 Uiso 0.50 1 calc PR B 1
H2SB H 0.4286 0.4807 0.4494 0.125 Uiso 0.50 1 calc PR B 1
H2SC H 0.4435 0.4071 0.3975 0.125 Uiso 0.50 1 calc PR B 1
C3S C 0.2298(10) 0.4049(9) 0.4501(14) 0.125(5) Uiso 0.50 1 d P B 1
H3SA H 0.2142 0.4386 0.5039 0.150 Uiso 0.50 1 calc PR B 1
H3SB H 0.2288 0.3591 0.4838 0.150 Uiso 0.50 1 calc PR B 1
C4S C 0.1742(7) 0.4050(6) 0.3688(9) 0.088(3) Uiso 0.50 1 d P B 1
H4SA H 0.1259 0.3939 0.3993 0.106 Uiso 0.50 1 calc PR B 1
H4SB H 0.1869 0.3706 0.3157 0.106 Uiso 0.50 1 calc PR B 1
H4SC H 0.1721 0.4505 0.3362 0.106 Uiso 0.50 1 calc PR B 1
O2S O 0.2835(5) 0.3763(5) 0.3857(7) 0.093(2) Uiso 0.50 1 d P C 2
C5S C 0.3430(10) 0.3694(10) 0.4599(15) 0.134(5) Uiso 0.50 1 d P C 2
H5SA H 0.3563 0.3205 0.4696 0.160 Uiso 0.50 1 calc PR C 2
H5SB H 0.3286 0.3888 0.5287 0.160 Uiso 0.50 1 calc PR C 2
C6S C 0.4063(9) 0.4083(8) 0.4147(13) 0.111(4) Uiso 0.50 1 d P C 2
H6SA H 0.4493 0.4042 0.4611 0.133 Uiso 0.50 1 calc PR C 2
H6SB H 0.3926 0.4567 0.4075 0.133 Uiso 0.50 1 calc PR C 2
H6SC H 0.4186 0.3894 0.3456 0.133 Uiso 0.50 1 calc PR C 2
C7S C 0.2222(8) 0.3367(7) 0.4230(11) 0.102(4) Uiso 0.50 1 d P C 2
H7SA H 0.2364 0.2877 0.4290 0.123 Uiso 0.50 1 calc PR C 2
H7SB H 0.2066 0.3532 0.4929 0.123 Uiso 0.50 1 calc PR C 2
C8S C 0.1634(6) 0.3444(5) 0.3497(8) 0.081(2) Uiso 0.50 1 d P C 2
H8SA H 0.1197 0.3194 0.3748 0.097 Uiso 0.50 1 calc PR C 2
H8SB H 0.1787 0.3259 0.2816 0.097 Uiso 0.50 1 calc PR C 2
H8SC H 0.1513 0.3932 0.3421 0.097 Uiso 0.50 1 calc PR C 2
O10S O 0.0000 0.5000 0.3986(15) 0.163(4) Uiso 0.50 2 d SPD . .
C11S C 0.0390(11) 0.5526(8) 0.3401(12) 0.163(4) Uiso 0.50 1 d PD . .
H11A H 0.0923 0.5534 0.3582 0.195 Uiso 0.50 1 calc PR . .
H11B H 0.0175 0.5986 0.3528 0.195 Uiso 0.50 1 calc PR . .
C12S C 0.0270(10) 0.5298(7) 0.2284(14) 0.163(4) Uiso 0.50 1 d PD . .
H12C H 0.0746 0.5154 0.1969 0.195 Uiso 0.50 1 calc PR . .
H12D H 0.0067 0.5682 0.1864 0.195 Uiso 0.50 1 calc PR . .

loop_
_atom_site_aniso_label
_atom_site_aniso_U_11
_atom_site_aniso_U_22
_atom_site_aniso_U_33
_atom_site_aniso_U_23
_atom_site_aniso_U_13
_atom_site_aniso_U_12
Ru 0.01586(9) 0.03644(10) 0.02733(9) 0.00543(7) -0.00077(7) -0.00241(6)
P1A 0.0171(7) 0.0288(15) 0.0251(10) 0.0026(11) 0.0007(7) 0.0026(13)
P1B 0.0200(9) 0.0279(19) 0.0280(12) 0.0006(14) -0.0023(8) 0.0006(17)
O1 0.0170(7) 0.0494(10) 0.0312(8) 0.0062(8) -0.0013(6) -0.0029(7)
O1' 0.0231(8) 0.0420(9) 0.0294(8) -0.0011(7) -0.0016(8) 0.0019(7)
N1 0.0181(8) 0.0389(10) 0.0289(10) 0.0006(9) 0.0001(8) -0.0018(7)
N2 0.0319(11) 0.0353(10) 0.0464(12) 0.0106(9) -0.0151(11) -0.0067(10)
C1 0.0194(10) 0.0332(11) 0.0282(11) 0.0024(9) -0.0024(9) -0.0007(9)
C2 0.0202(10) 0.0380(12) 0.0311(11) 0.0060(11) -0.0029(9) 0.0006(10)
C3 0.0275(12) 0.0386(13) 0.0381(14) 0.0052(11) -0.0072(11) -0.0057(10)
C4 0.0420(15) 0.0323(13) 0.0400(15) -0.0037(11) -0.0063(12) 0.0002(11)
C4A 0.0330(12) 0.0375(12) 0.0308(11) -0.0002(9) -0.0018(12) 0.0046(11)
C5 0.0453(17) 0.0569(19) 0.0425(16) -0.0139(14) 0.0022(14) 0.0037(14)
C6 0.0492(18) 0.077(2) 0.0381(15) -0.0124(17) 0.0139(13) 0.0047(18)
C7 0.0335(14) 0.0627(19) 0.0407(15) 0.0003(14) 0.0088(12) -0.0027(13)
C8 0.0288(12) 0.0406(13) 0.0309(12) 0.0045(10) 0.0027(10) 0.0010(10)
C8A 0.0227(11) 0.0338(12) 0.0282(11) 0.0038(9) -0.0007(9) 0.0041(9)
C1' 0.0165(10) 0.0345(12) 0.0310(12) -0.0003(10) 0.0016(9) 0.0013(9)
C2' 0.0152(9) 0.0397(11) 0.0348(12) -0.0005(11) 0.0013(10) -0.0002(8)
C3' 0.0253(11) 0.0457(13) 0.0400(15) -0.0108(12) 0.0005(11) 0.0006(10)
C4' 0.0262(12) 0.0342(13) 0.0551(18) -0.0076(12) 0.0030(11) 0.0046(10)
C4A' 0.0177(10) 0.0384(13) 0.0470(16) 0.0024(12) -0.0003(10) 0.0018(9)
C5' 0.0291(13) 0.0379(14) 0.063(2) 0.0062(13) -0.0002(13) 0.0070(11)
C6' 0.0321(14) 0.0470(16) 0.0584(19) 0.0168(14) -0.0025(13) 0.0086(12)
C7' 0.0304(13) 0.0549(16) 0.0397(15) 0.0107(13) -0.0021(11) 0.0069(12)
C8' 0.0257(12) 0.0406(13) 0.0378(14) 0.0044(11) -0.0016(10) 0.0042(10)
C8A' 0.0172(10) 0.0364(13) 0.0376(13) 0.0027(11) 0.0005(9) 0.0017(9)
C41 0.0225(11) 0.0408(12) 0.0333(12) 0.0009(10) 0.0010(9) -0.0035(9)
C42 0.0236(12) 0.0436(13) 0.0457(16) -0.0027(12) 0.0043(11) -0.0099(10)
C43 0.0182(10) 0.0600(16) 0.0552(17) -0.0039(15) 0.0012(13) -0.0071(10)
C44 0.0212(11) 0.0557(16) 0.0509(17) 0.0048(13) -0.0002(11) 0.0042(11)
C45 0.0221(11) 0.0438(12) 0.0384(12) 0.0046(10) 0.0030(11) 0.0013(10)
C51 0.0433(16) 0.0394(14) 0.0541(18) -0.0017(13) -0.0188(14) 0.0016(13)
C52 0.088(3) 0.048(2) 0.086(3) -0.021(2) -0.044(3) 0.016(2)
C53 0.117(5) 0.0410(19) 0.108(4) 0.003(2) -0.068(4) -0.019(2)
C54 0.089(3) 0.056(2) 0.097(4) 0.038(2) -0.063(3) -0.041(2)
C55 0.0406(15) 0.0526(17) 0.069(2) 0.0294(18) -0.0275(17) -0.0200(12)

loop_
_atom_type_symbol
_atom_type_description
_atom_type_scat_dispersion_real
_atom_type_scat_dispersion_imag
_atom_type_scat_source
C C 0.0033 0.0016 'International Tables Vol C Tables 4.2.6.8 and 6.1.1.4'
H H 0.0000 0.0000 'International Tables Vol C Tables 4.2.6.8 and 6.1.1.4'
N N 0.0061 0.0033 'International Tables Vol C Tables 4.2.6.8 and 6.1.1.4'
O O 0.0106 0.0060 'International Tables Vol C Tables 4.2.6.8 and 6.1.1.4'
P P 0.1023 0.0942 'International Tables Vol C Tables 4.2.6.8 and 6.1.1.4'
Ru Ru -1.2594 0.8363 'International Tables Vol C Tables 4.2.6.8 and 6.1.1.4'

loop_
_geom_angle_atom_site_label_1
_geom_angle_atom_site_label_2
_geom_angle_atom_site_label_3
_geom_angle
_geom_angle_site_symmetry_1
_geom_angle_site_symmetry_3
O1' Ru N2 177.07(9) . .
O1' Ru N1 87.83(8) . .
N2 Ru N1 94.83(9) . .
O1' Ru O1 86.81(7) . .
N2 Ru O1 90.98(9) . .
N1 Ru O1 162.41(7) . .
O1' Ru C2 99.13(9) . .
N2 Ru C2 80.05(9) . .
N1 Ru C2 130.83(9) . .
O1 Ru C2 34.37(8) . .
O1' Ru P1A 89.05(8) . .
N2 Ru P1A 89.64(9) . .
N1 Ru P1A 91.92(15) . .
O1 Ru P1A 104.73(15) . .
C2 Ru P1A 136.44(15) . .
O1' Ru C1 81.05(8) . .
N2 Ru C1 99.72(9) . .
N1 Ru C1 98.48(8) . .
O1 Ru C1 64.12(8) . .
C2 Ru C1 36.72(8) . .
P1A Ru C1 165.31(13) . .
O1' Ru P1B 79.59(10) . .
N2 Ru P1B 99.10(11) . .
N1 Ru P1B 91.35(19) . .
O1 Ru P1B 104.13(18) . .
C2 Ru P1B 137.82(19) . .
C1 Ru P1B 157.90(13) . .
C31A P1A C11A 104.7(3) . .
C31A P1A C21A 103.5(4) . .
C11A P1A C21A 102.0(3) . .
C31A P1A Ru 117.2(2) . .
C11A P1A Ru 114.3(3) . .
C21A P1A Ru 113.5(3) . .
C21B P1B C11B 101.3(4) . .
C21B P1B C31B 103.6(4) . .
C11B P1B C31B 104.2(4) . .
C21B P1B Ru 116.9(4) . .
C11B P1B Ru 114.5(4) . .
C31B P1B Ru 114.6(3) . .
C2 O1 Ru 76.28(13) . .
C2' O1' Ru 114.76(15) . .
C45 N1 C41 116.4(2) . .
C45 N1 Ru 125.25(17) . .
C41 N1 Ru 118.08(16) . .
C51 N2 C55 117.8(3) . .
C51 N2 Ru 122.9(2) . .
C55 N2 Ru 119.0(2) . .
C2 C1 C8A 117.3(2) . .
C2 C1 C1' 119.1(2) . .
C8A C1 C1' 120.0(2) . .
C2 C1 Ru 69.10(13) . .
C8A C1 Ru 116.13(16) . .
C1' C1 Ru 101.67(16) . .
O1 C2 C1 120.3(2) . .
O1 C2 C3 120.5(2) . .
C1 C2 C3 119.1(2) . .
O1 C2 Ru 69.35(12) . .
C1 C2 Ru 74.18(13) . .
C3 C2 Ru 126.58(18) . .
C4 C3 C2 121.3(2) . .
C3 C4 C4A 121.0(3) . .
C5 C4A C8A 119.6(3) . .
C5 C4A C4 121.4(3) . .
C8A C4A C4 119.0(2) . .
C6 C5 C4A 121.8(3) . .
C5 C6 C7 119.0(3) . .
C8 C7 C6 120.6(3) . .
C7 C8 C8A 121.4(3) . .
C8 C8A C4A 117.6(2) . .
C8 C8A C1 121.7(2) . .
C4A C8A C1 120.7(2) . .
C2' C1' C8A' 119.8(2) . .
C2' C1' C1 119.7(2) . .
C8A' C1' C1 120.4(2) . .
O1' C2' C1' 122.4(2) . .
O1' C2' C3' 118.0(2) . .
C1' C2' C3' 119.6(2) . .
C4' C3' C2' 120.9(3) . .
C3' C4' C4A' 121.1(3) . .
C5' C4A' C8A' 119.3(3) . .
C5' C4A' C4' 121.6(3) . .
C8A' C4A' C4' 119.1(3) . .
C6' C5' C4A' 121.8(3) . .
C5' C6' C7' 119.2(3) . .
C8' C7' C6' 120.8(3) . .
C7' C8' C8A' 121.4(3) . .
C4A' C8A' C8' 117.4(2) . .
C4A' C8A' C1' 119.4(3) . .
C8' C8A' C1' 123.1(2) . .
C12A C11A C16A 119.3(5) . .
C12A C11A P1A 115.5(4) . .
C16A C11A P1A 125.2(4) . .
C11A C12A C13A 120.4(5) . .
C14A C13A C12A 119.1(6) . .
C15A C14A C13A 120.8(6) . .
C14A C15A C16A 121.0(5) . .
C11A C16A C15A 119.3(6) . .
C26A C21A C22A 119.7(5) . .
C26A C21A P1A 120.5(4) . .
C22A C21A P1A 119.8(4) . .
C21A C22A C23A 119.2(5) . .
C24A C23A C22A 120.2(6) . .
C23A C24A C25A 119.1(5) . .
C26A C25A C24A 120.1(5) . .
C25A C26A C21A 121.5(5) . .
C32A C31A C36A 117.3(5) . .
C32A C31A P1A 121.6(4) . .
C36A C31A P1A 120.3(4) . .
C33A C32A C31A 121.9(5) . .
C32A C33A C34A 119.9(6) . .
C35A C34A C33A 120.0(5) . .
C34A C35A C36A 121.3(6) . .
C35A C36A C31A 119.5(6) . .
C12B C11B C16B 119.2(7) . .
C12B C11B P1B 117.3(6) . .
C16B C11B P1B 123.5(6) . .
C11B C12B C13B 121.6(8) . .
C12B C13B C14B 119.4(8) . .
C15B C14B C13B 120.4(7) . .
C14B C15B C16B 119.9(6) . .
C11B C16B C15B 119.3(7) . .
C22B C21B C26B 119.0(6) . .
C22B C21B P1B 120.4(5) . .
C26B C21B P1B 120.6(5) . .
C23B C22B C21B 121.0(6) . .
C24B C23B C22B 118.8(6) . .
C23B C24B C25B 120.9(6) . .
C26B C25B C24B 119.0(6) . .
C25B C26B C21B 121.0(6) . .
C36B C31B C32B 117.1(6) . .
C36B C31B P1B 123.5(5) . .
C32B C31B P1B 118.9(5) . .
C33B C32B C31B 121.8(6) . .
C34B C33B C32B 118.9(7) . .
C35B C34B C33B 120.3(7) . .
C34B C35B C36B 120.4(7) . .
C31B C36B C35B 121.5(6) . .
N1 C41 C42 123.1(3) . .
C43 C42 C41 119.4(3) . .
C44 C43 C42 118.2(2) . .
C43 C44 C45 119.2(3) . .
N1 C45 C44 123.5(3) . .
N2 C51 C52 122.2(4) . .
C53 C52 C51 118.6(5) . .
C54 C53 C52 119.5(4) . .
C53 C54 C55 119.3(4) . .
N2 C55 C54 122.4(4) . .
C1S O1S C3S 118.6(11) . .
O1S C1S C2S 112.8(12) . .
O1S C3S C4S 119.6(14) . .
C7S O2S C5S 108.0(11) . .
O2S C5S C6S 105.7(14) . .
C8S C7S O2S 107.6(11) . .
C11S O10S C11S 118(2) 2_565 .
O10S C11S C12S 102.0(15) . .
C11S C12S C12S 108.6(6) . 2_565

loop_
_geom_bond_atom_site_label_1
_geom_bond_atom_site_label_2
_geom_bond_distance
_geom_bond_site_symmetry_2
Ru O1' 2.0550(18) .
Ru N2 2.084(2) .
Ru N1 2.0853(19) .
Ru O1 2.1728(16) .
Ru C2 2.256(2) .
Ru P1A 2.296(5) .
Ru C1 2.323(2) .
Ru P1B 2.333(6) .
P1A C31A 1.821(6) .
P1A C11A 1.835(7) .
P1A C21A 1.838(7) .
P1B C21B 1.830(9) .
P1B C11B 1.847(9) .
P1B C31B 1.850(7) .
O1 C2 1.311(3) .
O1' C2' 1.318(3) .
N1 C45 1.351(3) .
N1 C41 1.351(3) .
N2 C51 1.347(4) .
N2 C55 1.358(4) .
C1 C2 1.444(3) .
C1 C8A 1.450(3) .
C1 C1' 1.503(4) .
C2 C3 1.444(4) .
C3 C4 1.350(4) .
C4 C4A 1.439(4) .
C4A C5 1.409(4) .
C4A C8A 1.419(4) .
C5 C6 1.366(5) .
C6 C7 1.405(5) .
C7 C8 1.379(4) .
C8 C8A 1.412(4) .
C1' C2' 1.391(4) .
C1' C8A' 1.439(4) .
C2' C3' 1.435(4) .
C3' C4' 1.355(4) .
C4' C4A' 1.424(4) .
C4A' C5' 1.413(4) .
C4A' C8A' 1.420(4) .
C5' C6' 1.360(5) .
C6' C7' 1.405(5) .
C7' C8' 1.368(4) .
C8' C8A' 1.421(4) .
C11A C12A 1.397(8) .
C11A C16A 1.397(7) .
C12A C13A 1.407(8) .
C13A C14A 1.389(8) .
C14A C15A 1.359(8) .
C15A C16A 1.405(7) .
C21A C26A 1.386(7) .
C21A C22A 1.391(7) .
C22A C23A 1.414(8) .
C23A C24A 1.392(8) .
C24A C25A 1.406(8) .
C25A C26A 1.366(8) .
C31A C32A 1.405(8) .
C31A C36A 1.423(7) .
C32A C33A 1.366(9) .
C33A C34A 1.382(8) .
C34A C35A 1.370(8) .
C35A C36A 1.383(9) .
C11B C12B 1.356(11) .
C11B C16B 1.389(9) .
C12B C13B 1.374(11) .
C13B C14B 1.397(12) .
C14B C15B 1.334(11) .
C15B C16B 1.428(10) .
C21B C22B 1.388(8) .
C21B C26B 1.395(8) .
C22B C23B 1.384(9) .
C23B C24B 1.376(9) .
C24B C25B 1.411(9) .
C25B C26B 1.360(9) .
C31B C36B 1.384(9) .
C31B C32B 1.414(10) .
C32B C33B 1.400(10) .
C33B C34B 1.383(11) .
C34B C35B 1.379(11) .
C35B C36B 1.393(10) .
C41 C42 1.386(3) .
C42 C43 1.383(4) .
C43 C44 1.382(4) .
C44 C45 1.383(4) .
C51 C52 1.396(5) .
C52 C53 1.394(8) .
C53 C54 1.358(8) .
C54 C55 1.390(6) .
O1S C1S 1.334(15) .
O1S C3S 1.359(18) .
C1S C2S 1.51(2) .
C3S C4S 1.443(19) .
O2S C7S 1.430(15) .
O2S C5S 1.439(19) .
C5S C6S 1.49(2) .
C7S C8S 1.423(17) .
O10S C11S 1.450(5) 2_565
O10S C11S 1.450(5) .
C11S C12S 1.509(5) .
C12S C12S 1.514(5) 2_565

loop_
_geom_torsion_atom_site_label_1
_geom_torsion_atom_site_label_2
_geom_torsion_atom_site_label_3
_geom_torsion_atom_site_label_4
_geom_torsion
_geom_torsion_site_symmetry_1
_geom_torsion_site_symmetry_4
O1' Ru P1A C31A 168.8(3) . .
N2 Ru P1A C31A -8.6(3) . .
N1 Ru P1A C31A -103.4(3) . .
O1 Ru P1A C31A 82.4(3) . .
C2 Ru P1A C31A 66.5(4) . .
C1 Ru P1A C31A 121.4(4) . .
O1' Ru P1A C11A -68.2(2) . .
N2 Ru P1A C11A 114.4(3) . .
N1 Ru P1A C11A 19.6(3) . .
O1 Ru P1A C11A -154.6(2) . .
C2 Ru P1A C11A -170.5(2) . .
C1 Ru P1A C11A -115.6(6) . .
O1' Ru P1A C21A 48.2(3) . .
N2 Ru P1A C21A -129.2(3) . .
N1 Ru P1A C21A 136.0(3) . .
O1 Ru P1A C21A -38.2(3) . .
C2 Ru P1A C21A -54.1(3) . .
C1 Ru P1A C21A 0.8(7) . .
O1' Ru P1B C21B 48.5(3) . .
N2 Ru P1B C21B -128.8(3) . .
N1 Ru P1B C21B 136.1(4) . .
O1 Ru P1B C21B -35.5(4) . .
C2 Ru P1B C21B -43.6(4) . .
C1 Ru P1B C21B 19.3(7) . .
O1' Ru P1B C11B -69.7(3) . .
N2 Ru P1B C11B 113.0(3) . .
N1 Ru P1B C11B 17.8(3) . .
O1 Ru P1B C11B -153.7(3) . .
C2 Ru P1B C11B -161.9(3) . .
C1 Ru P1B C11B -98.9(6) . .
O1' Ru P1B C31B 169.9(4) . .
N2 Ru P1B C31B -7.4(4) . .
N1 Ru P1B C31B -102.5(4) . .
O1 Ru P1B C31B 85.9(4) . .
C2 Ru P1B C31B 77.8(4) . .
C1 Ru P1B C31B 140.7(3) . .
O1' Ru O1 C2 111.28(16) . .
N2 Ru O1 C2 -70.66(16) . .
N1 Ru O1 C2 38.8(3) . .
P1A Ru O1 C2 -160.54(16) . .
C1 Ru O1 C2 29.68(15) . .
P1B Ru O1 C2 -170.30(17) . .
N2 Ru O1' C2' -100.8(16) . .
N1 Ru O1' C2' 103.70(17) . .
O1 Ru O1' C2' -59.53(16) . .
C2 Ru O1' C2' -27.33(17) . .
P1A Ru O1' C2' -164.3(2) . .
C1 Ru O1' C2' 4.76(16) . .
P1B Ru O1' C2' -164.5(2) . .
O1' Ru N1 C45 141.1(2) . .
N2 Ru N1 C45 -37.7(2) . .
O1 Ru N1 C45 -146.5(2) . .
C2 Ru N1 C45 -118.7(2) . .
P1A Ru N1 C45 52.1(2) . .
C1 Ru N1 C45 -138.3(2) . .
P1B Ru N1 C45 61.6(2) . .
O1' Ru N1 C41 -33.3(2) . .
N2 Ru N1 C41 148.0(2) . .
O1 Ru N1 C41 39.1(4) . .
C2 Ru N1 C41 66.9(2) . .
P1A Ru N1 C41 -122.2(2) . .
C1 Ru N1 C41 47.4(2) . .
P1B Ru N1 C41 -112.8(2) . .
O1' Ru N2 C51 171.4(15) . .
N1 Ru N2 C51 -33.2(2) . .
O1 Ru N2 C51 130.2(2) . .
C2 Ru N2 C51 97.5(2) . .
P1A Ru N2 C51 -125.1(3) . .
C1 Ru N2 C51 66.3(2) . .
P1B Ru N2 C51 -125.3(3) . .
O1' Ru N2 C55 -1.5(17) . .
N1 Ru N2 C55 153.9(2) . .
O1 Ru N2 C55 -42.7(2) . .
C2 Ru N2 C55 -75.5(2) . .
P1A Ru N2 C55 62.0(3) . .
C1 Ru N2 C55 -106.6(2) . .
P1B Ru N2 C55 61.8(3) . .
O1' Ru C1 C2 -118.67(15) . .
N2 Ru C1 C2 58.47(16) . .
N1 Ru C1 C2 154.90(15) . .
O1 Ru C1 C2 -27.87(14) . .
P1A Ru C1 C2 -70.5(5) . .
P1B Ru C1 C2 -89.6(5) . .
O1' Ru C1 C8A 130.28(19) . .
N2 Ru C1 C8A -52.59(19) . .
N1 Ru C1 C8A 43.84(19) . .
O1 Ru C1 C8A -138.9(2) . .
C2 Ru C1 C8A -111.1(2) . .
P1A Ru C1 C8A 178.5(5) . .
P1B Ru C1 C8A 159.3(4) . .
O1' Ru C1 C1' -1.73(14) . .
N2 Ru C1 C1' 175.40(15) . .
N1 Ru C1 C1' -88.17(15) . .
O1 Ru C1 C1' 89.06(15) . .
C2 Ru C1 C1' 116.9(2) . .
P1A Ru C1 C1' 46.5(5) . .
P1B Ru C1 C1' 27.3(5) . .
Ru O1 C2 C1 -56.1(2) . .
Ru O1 C2 C3 121.1(2) . .
C8A C1 C2 O1 163.3(2) . .
C1' C1 C2 O1 -38.2(3) . .
Ru C1 C2 O1 53.8(2) . .
C8A C1 C2 C3 -14.0(3) . .
C1' C1 C2 C3 144.5(2) . .
Ru C1 C2 C3 -123.5(2) . .
C8A C1 C2 Ru 109.5(2) . .
C1' C1 C2 Ru -92.0(2) . .
O1' Ru C2 O1 -70.45(15) . .
N2 Ru C2 O1 106.70(16) . .
N1 Ru C2 O1 -165.51(13) . .
P1A Ru C2 O1 27.9(2) . .
C1 Ru C2 O1 -131.8(2) . .
P1B Ru C2 O1 14.1(2) . .
O1' Ru C2 C1 61.39(15) . .
N2 Ru C2 C1 -121.46(16) . .
N1 Ru C2 C1 -33.68(19) . .
O1 Ru C2 C1 131.8(2) . .
P1A Ru C2 C1 159.70(15) . .
P1B Ru C2 C1 145.92(17) . .
O1' Ru C2 C3 176.2(2) . .
N2 Ru C2 C3 -6.7(2) . .
N1 Ru C2 C3 81.1(2) . .
O1 Ru C2 C3 -113.4(3) . .
P1A Ru C2 C3 -85.5(3) . .
C1 Ru C2 C3 114.8(3) . .
P1B Ru C2 C3 -99.3(3) . .
O1 C2 C3 C4 -166.8(2) . .
C1 C2 C3 C4 10.5(4) . .
Ru C2 C3 C4 -80.9(3) . .
C2 C3 C4 C4A 0.9(4) . .
C3 C4 C4A C5 174.7(3) . .
C3 C4 C4A C8A -8.2(4) . .
C8A C4A C5 C6 -0.7(5) . .
C4 C4A C5 C6 176.4(3) . .
C4A C5 C6 C7 -1.0(6) . .
C5 C6 C7 C8 1.0(6) . .
C6 C7 C8 C8A 0.8(5) . .
C7 C8 C8A C4A -2.5(4) . .
C7 C8 C8A C1 178.7(3) . .
C5 C4A C8A C8 2.4(4) . .
C4 C4A C8A C8 -174.7(2) . .
C5 C4A C8A C1 -178.7(3) . .
C4 C4A C8A C1 4.1(4) . .
C2 C1 C8A C8 -174.3(2) . .
C1' C1 C8A C8 27.3(3) . .
Ru C1 C8A C8 -95.5(2) . .
C2 C1 C8A C4A 6.8(3) . .
C1' C1 C8A C4A -151.5(2) . .
Ru C1 C8A C4A 85.6(2) . .
C2 C1 C1' C2' 71.1(3) . .
C8A C1 C1' C2' -130.9(2) . .
Ru C1 C1' C2' -1.3(2) . .
C2 C1 C1' C8A' -105.2(3) . .
C8A C1 C1' C8A' 52.7(3) . .
Ru C1 C1' C8A' -177.62(18) . .
Ru O1' C2' C1' -7.4(3) . .
Ru O1' C2' C3' 173.55(16) . .
C8A' C1' C2' O1' -177.7(2) . .
C1 C1' C2' O1' 5.9(3) . .
C8A' C1' C2' C3' 1.2(3) . .
C1 C1' C2' C3' -175.1(2) . .
O1' C2' C3' C4' 176.3(2) . .
C1' C2' C3' C4' -2.7(4) . .
C2' C3' C4' C4A' 1.2(4) . .
C3' C4' C4A' C5' -177.2(3) . .
C3' C4' C4A' C8A' 1.7(4) . .
C8A' C4A' C5' C6' 1.1(4) . .
C4' C4A' C5' C6' -180.0(3) . .
C4A' C5' C6' C7' 2.2(5) . .
C5' C6' C7' C8' -2.2(5) . .
C6' C7' C8' C8A' -1.2(4) . .
C5' C4A' C8A' C8' -4.3(4) . .
C4' C4A' C8A' C8' 176.8(2) . .
C5' C4A' C8A' C1' 175.8(2) . .
C4' C4A' C8A' C1' -3.1(4) . .
C7' C8' C8A' C4A' 4.4(4) . .
C7' C8' C8A' C1' -175.8(3) . .
C2' C1' C8A' C4A' 1.6(3) . .
C1 C1' C8A' C4A' 177.9(2) . .
C2' C1' C8A' C8' -178.2(2) . .
C1 C1' C8A' C8' -1.9(4) . .
C31A P1A C11A C12A 173.1(4) . .
C21A P1A C11A C12A -79.4(5) . .
Ru P1A C11A C12A 43.5(5) . .
C31A P1A C11A C16A -4.1(6) . .
C21A P1A C11A C16A 103.4(5) . .
Ru P1A C11A C16A -133.7(4) . .
C16A C11A C12A C13A 1.7(8) . .
P1A C11A C12A C13A -175.7(5) . .
C11A C12A C13A C14A -0.4(9) . .
C12A C13A C14A C15A -0.7(9) . .
C13A C14A C15A C16A 0.5(8) . .
C12A C11A C16A C15A -1.9(7) . .
P1A C11A C16A C15A 175.2(4) . .
C14A C15A C16A C11A 0.9(7) . .
C31A P1A C21A C26A 65.5(6) . .
C11A P1A C21A C26A -43.0(6) . .
Ru P1A C21A C26A -166.4(5) . .
C31A P1A C21A C22A -114.7(5) . .
C11A P1A C21A C22A 136.7(5) . .
Ru P1A C21A C22A 13.3(6) . .
C26A C21A C22A C23A 1.7(9) . .
P1A C21A C22A C23A -178.1(5) . .
C21A C22A C23A C24A -4.2(9) . .
C22A C23A C24A C25A 3.3(10) . .
C23A C24A C25A C26A 0.1(10) . .
C24A C25A C26A C21A -2.7(10) . .
C22A C21A C26A C25A 1.7(10) . .
P1A C21A C26A C25A -178.5(5) . .
C11A P1A C31A C32A -55.7(6) . .
C21A P1A C31A C32A -162.1(5) . .
Ru P1A C31A C32A 72.1(6) . .
C11A P1A C31A C36A 135.1(5) . .
C21A P1A C31A C36A 28.6(6) . .
Ru P1A C31A C36A -97.1(5) . .
C36A C31A C32A C33A -0.2(8) . .
P1A C31A C32A C33A -169.7(5) . .
C31A C32A C33A C34A -2.1(9) . .
C32A C33A C34A C35A 3.4(9) . .
C33A C34A C35A C36A -2.5(10) . .
C34A C35A C36A C31A 0.3(9) . .
C32A C31A C36A C35A 1.1(8) . .
P1A C31A C36A C35A 170.7(5) . .
C21B P1B C11B C12B -63.7(7) . .
C31B P1B C11B C12B -170.9(6) . .
Ru P1B C11B C12B 63.1(7) . .
C21B P1B C11B C16B 118.8(6) . .
C31B P1B C11B C16B 11.5(7) . .
Ru P1B C11B C16B -114.5(5) . .
C16B C11B C12B C13B 0.5(12) . .
P1B C11B C12B C13B -177.2(7) . .
C11B C12B C13B C14B 3.4(13) . .
C12B C13B C14B C15B -5.2(12) . .
C13B C14B C15B C16B 2.9(11) . .
C12B C11B C16B C15B -2.7(10) . .
P1B C11B C16B C15B 174.8(5) . .
C14B C15B C16B C11B 1.0(9) . .
C11B P1B C21B C22B 136.6(6) . .
C31B P1B C21B C22B -115.6(6) . .
Ru P1B C21B C22B 11.5(7) . .
C11B P1B C21B C26B -42.8(7) . .
C31B P1B C21B C26B 65.1(7) . .
Ru P1B C21B C26B -167.9(5) . .
C26B C21B C22B C23B 0.9(11) . .
P1B C21B C22B C23B -178.5(6) . .
C21B C22B C23B C24B -4.5(11) . .
C22B C23B C24B C25B 4.0(11) . .
C23B C24B C25B C26B 0.0(11) . .
C24B C25B C26B C21B -3.6(11) . .
C22B C21B C26B C25B 3.2(11) . .
P1B C21B C26B C25B -177.4(6) . .
C21B P1B C31B C36B 13.2(7) . .
C11B P1B C31B C36B 118.8(6) . .
Ru P1B C31B C36B -115.3(6) . .
C21B P1B C31B C32B -175.2(5) . .
C11B P1B C31B C32B -69.6(6) . .
Ru P1B C31B C32B 56.4(7) . .
C36B C31B C32B C33B -2.0(10) . .
P1B C31B C32B C33B -174.2(6) . .
C31B C32B C33B C34B 4.2(11) . .
C32B C33B C34B C35B -3.9(12) . .
C33B C34B C35B C36B 1.4(12) . .
C32B C31B C36B C35B -0.6(10) . .
P1B C31B C36B C35B 171.2(6) . .
C34B C35B C36B C31B 0.9(12) . .
C45 N1 C41 C42 -0.9(4) . .
Ru N1 C41 C42 173.9(2) . .
N1 C41 C42 C43 0.0(5) . .
C41 C42 C43 C44 1.1(5) . .
C42 C43 C44 C45 -1.2(5) . .
C41 N1 C45 C44 0.8(4) . .
Ru N1 C45 C44 -173.7(2) . .
C43 C44 C45 N1 0.3(5) . .
C55 N2 C51 C52 -2.6(4) . .
Ru N2 C51 C52 -175.6(3) . .
N2 C51 C52 C53 -0.7(5) . .
C51 C52 C53 C54 3.4(6) . .
C52 C53 C54 C55 -2.8(6) . .
C51 N2 C55 C54 3.2(5) . .
Ru N2 C55 C54 176.5(3) . .
C53 C54 C55 N2 -0.5(6) . .
C3S O1S C1S C2S -174.8(13) . .
C1S O1S C3S C4S -168.8(13) . .
C7S O2S C5S C6S 177.0(13) . .
C5S O2S C7S C8S 179.4(12) . .
C11S O10S C11S C12S -2.8(11) 2_565 .
O10S C11S C12S C12S 7(3) . 2_565
